data_7151129
loop_
_publ_author_name
'Hosseini, Masood'
'Grau, Jakob S.'
'S\/orensen, Kasper K'
'S\/otofte, Inger'
'Tanner, David'
'Murray, Anthony'
'T\/onder, Janne E'

_publ_section_title
;
 Short and efficient diastereoselective synthesis of
 pyrrolidinone-containing dipeptide analogues.
;
_journal_issue 14
_journal_name_full 'Organic &amp; biomolecular chemistry'
_journal_page_first 2207
_journal_page_last 2210
_journal_paper_doi 10.1039/b705093c
_journal_volume 5
_journal_year 2007
_chemical_formula_moiety C12H21N3O2,1.5H2O
_chemical_formula_sum 'C12 H24 N3 O3.5'
_chemical_formula_weight 266.34
_chemical_name_systematic
;
?
;
_space_group_IT_number 77
_symmetry_cell_setting tetragonal
_symmetry_space_group_name_Hall 'P 4c'
_symmetry_space_group_name_H-M 'P 42'
_atom_sites_solution_hydrogens geom
_atom_sites_solution_primary direct
_atom_sites_solution_secondary difmap
_audit_creation_method SHELXL-97
_cell_angle_alpha 90.00
_cell_angle_beta 90.00
_cell_angle_gamma 90.00
_cell_formula_units_Z 4
_cell_length_a 12.9386(8)
_cell_length_b 12.9386(8)
_cell_length_c 8.5628(7)
_cell_measurement_reflns_used 20006
_cell_measurement_temperature 120(2)
_cell_measurement_theta_max 28.04
_cell_measurement_theta_min 1.57
_cell_volume 1433.48(17)
_computing_cell_refinement 'SAINT (Bruker AXS,1998)'
_computing_data_collection 'SMART (Bruker AXS,1998)'
_computing_data_reduction 'SAINT (Bruker AXS,1998)'
_computing_molecular_graphics 'SHELXTL,ver.6.12 (Sheldrick,2001)'
_computing_publication_material SHELXTL
_computing_structure_refinement 'SHELXTL,ver.6.12 (Sheldrick,2001)'
_computing_structure_solution 'SHELXTL,ver.6.12 (Sheldrick,2001)'
_diffrn_ambient_temperature 120(2)
_diffrn_measured_fraction_theta_full 0.999
_diffrn_measured_fraction_theta_max 0.999
_diffrn_measurement_device_type 'Bruker SMART 1K CCD area-detector'
_diffrn_measurement_method \w
_diffrn_radiation_monochromator graphite
_diffrn_radiation_source 'normal-focus sealed tube'
_diffrn_radiation_type MoK\a
_diffrn_radiation_wavelength 0.71073
_diffrn_reflns_av_R_equivalents 0.0753
_diffrn_reflns_av_sigmaI/netI 0.0359
_diffrn_reflns_limit_h_max 17
_diffrn_reflns_limit_h_min -17
_diffrn_reflns_limit_k_max 17
_diffrn_reflns_limit_k_min -17
_diffrn_reflns_limit_l_max 11
_diffrn_reflns_limit_l_min -11
_diffrn_reflns_number 20006
_diffrn_reflns_theta_full 28.04
_diffrn_reflns_theta_max 28.04
_diffrn_reflns_theta_min 1.57
_diffrn_standards_number 0
_exptl_absorpt_coefficient_mu 0.091
_exptl_absorpt_correction_T_max 1.0000
_exptl_absorpt_correction_T_min 0.8487
_exptl_absorpt_correction_type multi-scan
_exptl_absorpt_process_details '(SADABS; Sheldrick, 2001)'
_exptl_crystal_colour colourless
_exptl_crystal_density_diffrn 1.234
_exptl_crystal_density_method 'not measured'
_exptl_crystal_F_000 580
_exptl_crystal_size_max 0.46
_exptl_crystal_size_mid 0.08
_exptl_crystal_size_min 0.04
_refine_diff_density_max 0.319
_refine_diff_density_min -0.273
_refine_diff_density_rms 0.060
_refine_ls_extinction_method none
_refine_ls_goodness_of_fit_ref 1.230
_refine_ls_hydrogen_treatment mixed
_refine_ls_matrix_type full
_refine_ls_number_parameters 183
_refine_ls_number_reflns 1858
_refine_ls_number_restraints 6
_refine_ls_restrained_S_all 1.228
_refine_ls_R_factor_all 0.1077
_refine_ls_R_factor_gt 0.1025
_refine_ls_shift/su_max 0.018
_refine_ls_shift/su_mean 0.001
_refine_ls_structure_factor_coef Fsqd
_refine_ls_weighting_details 'calc w=1/[\s^2^(Fo^2^)+(0.0487P)^2^+2.5178P] where P=(Fo^2^+2Fc^2^)/3'
_refine_ls_weighting_scheme calc
_refine_ls_wR_factor_gt 0.2067
_refine_ls_wR_factor_ref 0.2087
_reflns_number_gt 1779
_reflns_number_total 1858
_reflns_threshold_expression >2sigma(I)
_cod_data_source_file b705093c.txt
_cod_data_source_block mah4
_cod_original_formula_sum 'C12 H24 N3 O3.50'
_cod_database_code 7151129

loop_
_symmetry_equiv_pos_as_xyz
'x, y, z'
'-x, -y, z'
'-y, x, z+1/2'
'y, -x, z+1/2'

loop_
_atom_site_label
_atom_site_type_symbol
_atom_site_fract_x
_atom_site_fract_y
_atom_site_fract_z
_atom_site_U_iso_or_equiv
_atom_site_adp_type
_atom_site_occupancy
_atom_site_symmetry_multiplicity
_atom_site_calc_flag
_atom_site_refinement_flags
_atom_site_disorder_assembly
_atom_site_disorder_group
O1 O 0.2412(2) 0.3060(3) 0.2742(4) 0.0262(8) Uani 1 1 d . . .
C1 C 0.3212(4) 0.2661(4) 0.3196(7) 0.0307(13) Uani 1 1 d . . .
N1 N 0.3360(6) 0.2426(6) 0.4674(7) 0.085(3) Uani 1 1 d . . .
H11 H 0.2875 0.2556 0.5367 0.102 Uiso 1 1 calc R . .
H12 H 0.3945 0.2138 0.4970 0.102 Uiso 1 1 calc R . .
C2 C 0.4102(4) 0.2464(5) 0.2107(10) 0.053(2) Uani 1 1 d . . .
H2 H 0.4598 0.1970 0.2603 0.063 Uiso 1 1 calc R . .
C3 C 0.4662(7) 0.3476(8) 0.1717(18) 0.102(5) Uani 1 1 d . . .
H31 H 0.4375 0.4054 0.2337 0.122 Uiso 1 1 calc R . .
H32 H 0.5410 0.3415 0.1944 0.122 Uiso 1 1 calc R . .
C4 C 0.4488(7) 0.3648(6) 0.003(2) 0.102(5) Uani 1 1 d . . .
H41 H 0.5091 0.3991 -0.0460 0.122 Uiso 1 1 calc R . .
H42 H 0.3865 0.4077 -0.0151 0.122 Uiso 1 1 calc R . .
C5 C 0.4339(7) 0.2555(4) -0.0624(11) 0.066(3) Uani 1 1 d . . .
H51 H 0.3952 0.2568 -0.1621 0.079 Uiso 1 1 calc R . .
H52 H 0.5011 0.2207 -0.0791 0.079 Uiso 1 1 calc R . .
N2 N 0.3738(4) 0.2039(3) 0.0617(7) 0.0402(13) Uani 1 1 d . . .
C6 C 0.3839(4) 0.0916(4) 0.0545(7) 0.0336(13) Uani 1 1 d . . .
H6 H 0.4596 0.0761 0.0528 0.040 Uiso 1 1 calc R . .
C7 C 0.3376(6) 0.0428(4) -0.0926(7) 0.0422(17) Uani 1 1 d . . .
H7 H 0.3912 0.0423 -0.1767 0.051 Uiso 1 1 calc R . .
C8 C 0.2370(7) 0.0896(5) -0.1587(10) 0.065(3) Uani 1 1 d . . .
H8 H 0.2532 0.1623 -0.1902 0.078 Uiso 1 1 calc R . .
C9 C 0.1495(7) 0.0949(7) -0.0440(13) 0.079(3) Uani 1 1 d . . .
H91 H 0.0863 0.1164 -0.0981 0.119 Uiso 1 1 calc R . .
H92 H 0.1661 0.1452 0.0379 0.119 Uiso 1 1 calc R . .
H93 H 0.1389 0.0267 0.0031 0.119 Uiso 1 1 calc R . .
C10 C 0.2060(11) 0.0323(7) -0.3056(12) 0.121(6) Uani 1 1 d . . .
H101 H 0.2635 0.0333 -0.3801 0.182 Uiso 1 1 calc R . .
H102 H 0.1456 0.0659 -0.3524 0.182 Uiso 1 1 calc R . .
H103 H 0.1889 -0.0394 -0.2794 0.182 Uiso 1 1 calc R . .
N3 N 0.3218(4) -0.0631(3) -0.0373(5) 0.0342(11) Uani 1 1 d . . .
H3 H 0.3124 -0.1151 -0.1021 0.041 Uiso 1 1 calc R . .
C11 C 0.3223(5) -0.0759(5) 0.1170(6) 0.0345(14) Uani 1 1 d . . .
O2 O 0.3104(4) -0.1571(4) 0.1866(5) 0.0549(15) Uani 1 1 d . . .
C12 C 0.3382(5) 0.0306(5) 0.1889(7) 0.0378(15) Uani 1 1 d . . .
H121 H 0.2718 0.0608 0.2238 0.045 Uiso 1 1 calc R . .
H122 H 0.3864 0.0276 0.2785 0.045 Uiso 1 1 calc R . .
O3 O 0.1678(4) 0.3976(7) -0.0066(6) 0.078(2) Uani 1 1 d D . .
H3A H 0.201(7) 0.354(7) 0.057(11) 0.118 Uiso 1 1 d D . .
H3B H 0.156(9) 0.367(8) -0.098(7) 0.118 Uiso 1 1 d D . .
O4 O 0.0517(5) 0.5394(5) 0.0735(9) 0.0281(16) Uani 0.50 1 d PD . .
H4A H 0.075(9) 0.474(4) 0.054(18) 0.042 Uiso 0.50 1 d PD . .
H4B H 0.0000 0.5000 0.110(7) 0.042 Uiso 0.50 2 d SPD . .
H4C H 0.0000 0.5000 0.035(7) 0.042 Uiso 0.50 2 d SPD . .

loop_
_atom_site_aniso_label
_atom_site_aniso_U_11
_atom_site_aniso_U_22
_atom_site_aniso_U_33
_atom_site_aniso_U_23
_atom_site_aniso_U_13
_atom_site_aniso_U_12
O1 0.0185(16) 0.0348(19) 0.0251(18) -0.0010(17) 0.0002(15) 0.0087(14)
C1 0.026(3) 0.021(2) 0.045(3) -0.021(2) -0.017(2) 0.0060(19)
N1 0.108(6) 0.107(6) 0.040(3) -0.047(4) -0.049(4) 0.095(5)
C2 0.020(3) 0.046(4) 0.092(6) -0.045(4) -0.001(3) 0.010(2)
C3 0.042(5) 0.090(7) 0.173(14) -0.074(9) 0.047(7) -0.027(5)
C4 0.054(5) 0.034(4) 0.217(16) -0.026(7) 0.011(8) -0.003(3)
C5 0.093(6) 0.010(3) 0.094(7) -0.001(3) 0.045(5) 0.016(3)
N2 0.038(3) 0.028(2) 0.055(3) -0.019(3) 0.015(3) 0.0108(19)
C6 0.034(3) 0.030(3) 0.037(3) -0.014(3) 0.020(3) 0.004(2)
C7 0.081(5) 0.021(3) 0.024(3) -0.007(2) 0.017(3) 0.022(3)
C8 0.108(7) 0.026(3) 0.061(5) -0.026(3) -0.021(5) 0.034(4)
C9 0.065(5) 0.071(5) 0.101(8) -0.045(6) -0.040(5) 0.022(4)
C10 0.229(14) 0.056(5) 0.079(7) -0.032(5) -0.085(9) 0.076(7)
N3 0.059(3) 0.023(2) 0.021(2) -0.0098(19) 0.004(2) 0.006(2)
C11 0.039(3) 0.045(3) 0.019(3) -0.010(2) 0.009(2) -0.017(3)
O2 0.084(3) 0.060(3) 0.021(2) -0.001(2) 0.008(2) -0.053(3)
C12 0.035(3) 0.050(4) 0.028(3) -0.019(3) 0.014(3) -0.020(3)
O3 0.037(3) 0.177(7) 0.021(2) 0.017(3) 0.003(2) 0.031(3)
O4 0.032(4) 0.022(3) 0.030(4) -0.002(3) -0.001(3) -0.007(3)

loop_
_atom_type_symbol
_atom_type_description
_atom_type_scat_dispersion_real
_atom_type_scat_dispersion_imag
_atom_type_scat_source
C C 0.0033 0.0000 'International Tables Vol C Tables 4.2.6.8 and 6.1.1.4'
H H 0.0000 0.0000 'International Tables Vol C Tables 4.2.6.8 and 6.1.1.4'
N N 0.0061 0.0000 'International Tables Vol C Tables 4.2.6.8 and 6.1.1.4'
O O 0.0106 0.0000 'International Tables Vol C Tables 4.2.6.8 and 6.1.1.4'

loop_
_geom_angle_atom_site_label_1
_geom_angle_atom_site_label_2
_geom_angle_atom_site_label_3
_geom_angle
_geom_angle_site_symmetry_1
_geom_angle_site_symmetry_3
_geom_angle_publ_flag
O1 C1 N1 121.9(6) . . ?
O1 C1 C2 121.6(6) . . ?
N1 C1 C2 116.5(6) . . ?
C1 N1 H11 120.0 . . ?
C1 N1 H12 120.0 . . ?
H11 N1 H12 120.0 . . ?
N2 C2 C1 110.9(5) . . ?
N2 C2 C3 106.4(8) . . ?
C1 C2 C3 110.7(5) . . ?
N2 C2 H2 109.6 . . ?
C1 C2 H2 109.6 . . ?
C3 C2 H2 109.6 . . ?
C4 C3 C2 105.6(9) . . ?
C4 C3 H31 110.6 . . ?
C2 C3 H31 110.6 . . ?
C4 C3 H32 110.6 . . ?
C2 C3 H32 110.6 . . ?
H31 C3 H32 108.7 . . ?
C3 C4 C5 103.6(10) . . ?
C3 C4 H41 111.0 . . ?
C5 C4 H41 111.0 . . ?
C3 C4 H42 111.0 . . ?
C5 C4 H42 111.0 . . ?
H41 C4 H42 109.0 . . ?
N2 C5 C4 102.8(8) . . ?
N2 C5 H51 111.2 . . ?
C4 C5 H51 111.2 . . ?
N2 C5 H52 111.2 . . ?
C4 C5 H52 111.2 . . ?
H51 C5 H52 109.1 . . ?
C6 N2 C2 112.4(6) . . ?
C6 N2 C5 111.8(4) . . ?
C2 N2 C5 106.7(5) . . ?
N2 C6 C12 116.8(5) . . ?
N2 C6 C7 114.2(5) . . ?
C12 C6 C7 104.9(4) . . ?
N2 C6 H6 106.8 . . ?
C12 C6 H6 106.8 . . ?
C7 C6 H6 106.8 . . ?
N3 C7 C6 100.1(5) . . ?
N3 C7 C8 111.6(6) . . ?
C6 C7 C8 118.0(5) . . ?
N3 C7 H7 108.9 . . ?
C6 C7 H7 108.9 . . ?
C8 C7 H7 108.9 . . ?
C9 C8 C10 111.5(9) . . ?
C9 C8 C7 114.5(7) . . ?
C10 C8 C7 109.6(6) . . ?
C9 C8 H8 107.0 . . ?
C10 C8 H8 107.0 . . ?
C7 C8 H8 107.0 . . ?
C8 C9 H91 109.5 . . ?
C8 C9 H92 109.5 . . ?
H91 C9 H92 109.5 . . ?
C8 C9 H93 109.5 . . ?
H91 C9 H93 109.5 . . ?
H92 C9 H93 109.5 . . ?
C8 C10 H101 109.5 . . ?
C8 C10 H102 109.5 . . ?
H101 C10 H102 109.5 . . ?
C8 C10 H103 109.5 . . ?
H101 C10 H103 109.5 . . ?
H102 C10 H103 109.5 . . ?
C11 N3 C7 115.9(5) . . ?
C11 N3 H3 122.1 . . ?
C7 N3 H3 122.1 . . ?
O2 C11 N3 126.3(5) . . ?
O2 C11 C12 126.9(5) . . ?
N3 C11 C12 106.8(6) . . ?
C6 C12 C11 102.6(4) . . ?
C6 C12 H121 111.3 . . ?
C11 C12 H121 111.3 . . ?
C6 C12 H122 111.3 . . ?
C11 C12 H122 111.3 . . ?
H121 C12 H122 109.2 . . ?
H3A O3 H3B 109(10) . . ?
O4 O4 H4A 73(8) 2_565 . ?
O4 O4 H4B 21(4) 2_565 . ?
H4A O4 H4B 78(8) . . ?
O4 O4 H4C 21(4) 2_565 . ?
H4A O4 H4C 70(8) . . ?
H4B O4 H4C 42(5) . . ?

loop_
_geom_bond_atom_site_label_1
_geom_bond_atom_site_label_2
_geom_bond_distance
_geom_bond_site_symmetry_2
_geom_bond_publ_flag
O1 C1 1.220(6) . ?
C1 N1 1.315(9) . ?
C1 C2 1.504(9) . ?
N1 H11 0.8800 . ?
N1 H12 0.8800 . ?
C2 N2 1.467(9) . ?
C2 C3 1.533(12) . ?
C2 H2 1.0000 . ?
C3 C4 1.482(19) . ?
C3 H31 0.9900 . ?
C3 H32 0.9900 . ?
C4 C5 1.533(11) . ?
C4 H41 0.9900 . ?
C4 H42 0.9900 . ?
C5 N2 1.476(9) . ?
C5 H51 0.9900 . ?
C5 H52 0.9900 . ?
N2 C6 1.460(6) . ?
C6 C12 1.516(8) . ?
C6 C7 1.531(9) . ?
C6 H6 1.0000 . ?
C7 N3 1.464(7) . ?
C7 C8 1.543(11) . ?
C7 H7 1.0000 . ?
C8 C9 1.501(14) . ?
C8 C10 1.515(11) . ?
C8 H8 1.0000 . ?
C9 H91 0.9800 . ?
C9 H92 0.9800 . ?
C9 H93 0.9800 . ?
C10 H101 0.9800 . ?
C10 H102 0.9800 . ?
C10 H103 0.9800 . ?
N3 C11 1.332(7) . ?
N3 H3 0.8800 . ?
C11 O2 1.217(8) . ?
C11 C12 1.524(8) . ?
C12 H121 0.9900 . ?
C12 H122 0.9900 . ?
O3 H3A 0.90(2) . ?
O3 H3B 0.90(2) . ?
O4 O4 1.683(14) 2_565 ?
O4 H4A 0.91(2) . ?
O4 H4B 0.90(2) . ?
O4 H4C 0.90(2) . ?

loop_
_geom_torsion_atom_site_label_1
_geom_torsion_atom_site_label_2
_geom_torsion_atom_site_label_3
_geom_torsion_atom_site_label_4
_geom_torsion
_geom_torsion_site_symmetry_1
_geom_torsion_site_symmetry_2
_geom_torsion_site_symmetry_3
_geom_torsion_site_symmetry_4
_geom_torsion_publ_flag
O1 C1 C2 N2 -43.4(8) . . . . ?
N1 C1 C2 N2 139.7(7) . . . . ?
O1 C1 C2 C3 74.4(9) . . . . ?
N1 C1 C2 C3 -102.4(10) . . . . ?
N2 C2 C3 C4 6.4(9) . . . . ?
C1 C2 C3 C4 -114.1(8) . . . . ?
C2 C3 C4 C5 -27.3(10) . . . . ?
C3 C4 C5 N2 38.4(9) . . . . ?
C1 C2 N2 C6 -98.5(6) . . . . ?
C3 C2 N2 C6 141.1(6) . . . . ?
C1 C2 N2 C5 138.6(6) . . . . ?
C3 C2 N2 C5 18.2(6) . . . . ?
C4 C5 N2 C6 -158.1(7) . . . . ?
C4 C5 N2 C2 -34.9(8) . . . . ?
C2 N2 C6 C12 51.7(7) . . . . ?
C5 N2 C6 C12 171.7(6) . . . . ?
C2 N2 C6 C7 174.6(5) . . . . ?
C5 N2 C6 C7 -65.4(7) . . . . ?
N2 C6 C7 N3 -158.1(5) . . . . ?
C12 C6 C7 N3 -29.0(6) . . . . ?
N2 C6 C7 C8 -36.9(8) . . . . ?
C12 C6 C7 C8 92.3(7) . . . . ?
N3 C7 C8 C9 59.7(7) . . . . ?
C6 C7 C8 C9 -55.4(8) . . . . ?
N3 C7 C8 C10 -66.4(9) . . . . ?
C6 C7 C8 C10 178.5(8) . . . . ?
C6 C7 N3 C11 17.8(7) . . . . ?
C8 C7 N3 C11 -107.9(7) . . . . ?
C7 N3 C11 O2 179.8(6) . . . . ?
C7 N3 C11 C12 1.1(8) . . . . ?
N2 C6 C12 C11 158.0(5) . . . . ?
C7 C6 C12 C11 30.4(6) . . . . ?
O2 C11 C12 C6 161.4(7) . . . . ?
N3 C11 C12 C6 -19.9(7) . . . . ?
